data_7707454
loop_
_publ_author_name
'Masahara, Shingo'
'Yokoyama, Hiromichi'
'Suzaki, Yuji'
'Ide, Tomohito'

_publ_section_title
;
 Convenient synthesis of copper(I) halide quasi-one-dimensional
 coordination polymers: their structures and solid-state luminescent
 properties.
;
_journal_issue 25
_journal_name_full 'Dalton transactions (Cambridge, England : 2003)'
_journal_page_first 8889
_journal_page_last 8898
_journal_paper_doi 10.1039/d1dt01571k
_journal_volume 50
_journal_year 2021
_chemical_formula_moiety 'C12 H14 Cl2 Cu2 N2 O2'
_chemical_formula_sum 'C12 H14 Cl2 Cu2 N2 O2'
_chemical_formula_weight 416.23
_space_group_crystal_system orthorhombic
_space_group_IT_number 29
_space_group_name_Hall 'P 2c -2ac'
_space_group_name_H-M_alt 'P c a 21'
_atom_sites_solution_hydrogens geom
_atom_sites_solution_primary dual
_audit_creation_date 2021-03-13
_audit_creation_method
;
Olex2 1.3
(compiled 2020.11.12 svn.r5f609507 for OlexSys, GUI svn.r6272)
;
_audit_update_record
;
2021-03-13 deposited with the CCDC.	2021-05-19 downloaded from the CCDC.
;
_cell_angle_alpha 90
_cell_angle_beta 90
_cell_angle_gamma 90
_cell_formula_units_Z 4
_cell_length_a 17.2967(9)
_cell_length_b 3.8127(2)
_cell_length_c 21.4776(11)
_cell_measurement_reflns_used 2544
_cell_measurement_temperature 90(2)
_cell_measurement_theta_max 73.9340
_cell_measurement_theta_min 5.5290
_cell_volume 1416.39(13)
_computing_cell_refinement 'CrysAlisPro 1.171.40.84a (Rigaku OD, 2020)'
_computing_data_collection 'CrysAlisPro 1.171.40.84a (Rigaku OD, 2020)'
_computing_data_reduction 'CrysAlisPro 1.171.40.84a (Rigaku OD, 2020)'
_computing_molecular_graphics 'Olex2 1.3 (Dolomanov et al., 2009)'
_computing_publication_material 'Olex2 1.3 (Dolomanov et al., 2009)'
_computing_structure_refinement 'SHELXL 2018/3 (Sheldrick, 2015)'
_computing_structure_solution 'SHELXT 2018/2 (Sheldrick, 2018)'
_diffrn_ambient_temperature 90
_diffrn_detector 'Hybrid Pixel Array Detector'
_diffrn_detector_area_resol_mean 10.0000
_diffrn_detector_type HyPix
_diffrn_measured_fraction_theta_full 1.000
_diffrn_measured_fraction_theta_max 0.952
_diffrn_measurement_details
;
List of Runs (angles in degrees, time in seconds):

  # Type    Start    End  Width  t~exp~   \w     \q     \k     \f   Frames
#--------------------------------------------------------------------------
  1  \w   -110.00 -83.00   0.50    0.05    --  -46.57-136.00 -47.00   54
  2  \w    -23.00  61.00   0.50    0.05    --   46.57 -57.00  60.00  168
  3  \w     50.00  85.00   0.50    0.21    --  104.61-136.00 -47.00   70
  4  \w     90.00 116.00   0.50    0.21    --  104.61-136.00 -47.00   52
  5  \w     -5.00  26.00   0.50    0.05    --   46.57 -19.00  90.00   62
  6  \w    -42.00 -17.00   0.50    0.05    --  -46.57   4.00  -1.00   50
  7  \w    -63.00 -38.00   0.50    0.21    -- -102.00  61.00 -30.00   50
  8  \w    -61.00 -35.00   0.50    0.21    -- -102.00  61.00-120.00   52
  9  \w    -68.00 -32.00   0.50    0.21    -- -102.00  61.00-180.00   72
 10  \w   -170.00 -59.00   0.50    0.21    -- -102.00  -4.00-178.00  222
 11  \w    145.00 170.00   0.50    0.21    --  104.61 143.00 -77.00   50
 12  \w    104.00 130.00   0.50    0.21    --  104.61 143.00 -77.00   52
;
_diffrn_measurement_device 'four-circle diffractometer'
_diffrn_measurement_device_type 'XtaLAB Synergy R, DW system, HyPix'
_diffrn_measurement_method '\w scans'
_diffrn_orient_matrix_type 'CrysAlisPro convention (1999,Acta A55,543-557)'
_diffrn_orient_matrix_UB_11 -0.0001732000
_diffrn_orient_matrix_UB_12 0.0857912000
_diffrn_orient_matrix_UB_13 0.0193280000
_diffrn_orient_matrix_UB_21 0.0235885000
_diffrn_orient_matrix_UB_22 -0.0239913000
_diffrn_orient_matrix_UB_23 0.0689574000
_diffrn_orient_matrix_UB_31 0.4032405000
_diffrn_orient_matrix_UB_32 0.0014171000
_diffrn_orient_matrix_UB_33 -0.0040551000
_diffrn_radiation_monochromator mirror
_diffrn_radiation_probe x-ray
_diffrn_radiation_type 'Cu K\a'
_diffrn_radiation_wavelength 1.54184
_diffrn_reflns_av_R_equivalents 0.0297
_diffrn_reflns_av_unetI/netI 0.0380
_diffrn_reflns_Laue_measured_fraction_full 1.000
_diffrn_reflns_Laue_measured_fraction_max 0.952
_diffrn_reflns_limit_h_max 21
_diffrn_reflns_limit_h_min -21
_diffrn_reflns_limit_k_max 1
_diffrn_reflns_limit_k_min -4
_diffrn_reflns_limit_l_max 26
_diffrn_reflns_limit_l_min -26
_diffrn_reflns_number 4323
_diffrn_reflns_point_group_measured_fraction_full 0.763
_diffrn_reflns_point_group_measured_fraction_max 0.713
_diffrn_reflns_theta_full 67.684
_diffrn_reflns_theta_max 76.002
_diffrn_reflns_theta_min 4.117
_diffrn_source 'Rotating-anode X-ray tube'
_diffrn_source_type 'Rigaku (Cu) X-ray Source'
_exptl_absorpt_coefficient_mu 7.191
_exptl_absorpt_correction_T_max 1.00000
_exptl_absorpt_correction_T_min 0.73872
_exptl_absorpt_correction_type multi-scan
_exptl_absorpt_process_details
;
CrysAlisPro 1.171.40.84a (Rigaku Oxford Diffraction, 2020)
Empirical absorption correction using spherical harmonics,
implemented in SCALE3 ABSPACK scaling algorithm.
;
_exptl_crystal_colour 'clear light green'
_exptl_crystal_colour_lustre clear
_exptl_crystal_colour_modifier light
_exptl_crystal_colour_primary green
_exptl_crystal_density_diffrn 1.952
_exptl_crystal_description block
_exptl_crystal_F_000 832
_exptl_crystal_size_max 0.333
_exptl_crystal_size_mid 0.082
_exptl_crystal_size_min 0.055
_refine_diff_density_max 0.399
_refine_diff_density_min -0.717
_refine_diff_density_rms 0.104
_refine_ls_abs_structure_details
;
 Refined as an inversion twin.
;
_refine_ls_abs_structure_Flack 0.47(4)
_refine_ls_extinction_method none
_refine_ls_goodness_of_fit_ref 1.081
_refine_ls_hydrogen_treatment constr
_refine_ls_matrix_type full
_refine_ls_number_parameters 184
_refine_ls_number_reflns 2101
_refine_ls_number_restraints 1
_refine_ls_restrained_S_all 1.080
_refine_ls_R_factor_all 0.0359
_refine_ls_R_factor_gt 0.0331
_refine_ls_shift/su_max 0.001
_refine_ls_shift/su_mean 0.000
_refine_ls_structure_factor_coef Fsqd
_refine_ls_weighting_details 'w=1/[\s^2^(Fo^2^)+(0.0532P)^2^+0.2592P] where P=(Fo^2^+2Fc^2^)/3'
_refine_ls_weighting_scheme calc
_refine_ls_wR_factor_gt 0.0913
_refine_ls_wR_factor_ref 0.0942
_reflns_Friedel_coverage 0.457
_reflns_Friedel_fraction_full 0.511
_reflns_Friedel_fraction_max 0.460
_reflns_number_gt 1946
_reflns_number_total 2101
_reflns_threshold_expression 'I > 2\s(I)'
_cod_data_source_file d1dt01571k2.cif
_cod_data_source_block hy322
_cod_depositor_comments 'Adding full bibliography for 7707451--7707455.cif.'
_cod_database_code 7707454
_shelx_shelxl_version_number 2018/3
_shelx_space_group_comment
;
The symmetry employed for this shelxl refinement is uniquely defined
by the following loop, which should always be used as a source of
symmetry information in preference to the above space-group names.
They are only intended as comments.
;
_shelx_estimated_absorpt_t_max 0.693
_shelx_estimated_absorpt_t_min 0.198
_reflns_odcompleteness_completeness 99.94
_reflns_odcompleteness_iscentric 1
_reflns_odcompleteness_theta 66.97
_olex2_refinement_description
;
1. Twinned data refinement
 Scales: 0.53(4)
 0.47(4)
2. Fixed Uiso
 At 1.2 times of:
  All C(H) groups
 At 1.5 times of:
  All C(H,H,H) groups
3.a Aromatic/amide H refined with riding coordinates:
 C4(H4), C7(H7), C9(H9), C5(H5), C1(H1), C11(H11), C10(H10), C3(H3)
3.b Idealised Me refined as rotating group:
 C12(H12A,H12B,H12C), C6(H6A,H6B,H6C)
;
_olex2_submission_special_instructions 'No special instructions were received'
_oxdiff_exptl_absorpt_empirical_details
;
Empirical correction (ABSPACK) includes:
- Absorption correction using spherical harmonics
- Frame scaling
;
_oxdiff_exptl_absorpt_empirical_full_max 1.250
_oxdiff_exptl_absorpt_empirical_full_min 0.586

loop_
_space_group_symop_operation_xyz
'x, y, z'
'-x, -y, z+1/2'
'x+1/2, -y, z'
'-x+1/2, y, z+1/2'

loop_
_atom_site_label
_atom_site_type_symbol
_atom_site_fract_x
_atom_site_fract_y
_atom_site_fract_z
_atom_site_U_iso_or_equiv
_atom_site_adp_type
_atom_site_occupancy
_atom_site_site_symmetry_order
_atom_site_calc_flag
_atom_site_refinement_flags_posn
_atom_site_refinement_flags_adp
_atom_site_refinement_flags_occupancy
_atom_site_disorder_assembly
_atom_site_disorder_group
Cu1 Cu 0.56331(4) 1.00810(16) 0.53057(4) 0.0205(3) Uani 1 1 d . . . . .
Cu2 Cu 0.68917(4) 0.49233(16) 0.52148(5) 0.0206(3) Uani 1 1 d . . . . .
Cl2 Cl 0.68954(6) 0.9689(3) 0.58643(8) 0.0158(4) Uani 1 1 d . . . . .
Cl1 Cl 0.56156(6) 0.5245(2) 0.46600(9) 0.0157(4) Uani 1 1 d . . . . .
O2 O 0.7718(2) 0.4815(8) 0.2869(3) 0.0208(9) Uani 1 1 d . . . . .
O1 O 0.4780(2) 0.9469(9) 0.7645(3) 0.0209(9) Uani 1 1 d . . . . .
C12 C 0.8199(3) 0.3865(15) 0.2350(3) 0.0264(11) Uani 1 1 d . . . . .
H12A H 0.798766 0.488540 0.196782 0.040 Uiso 1 1 calc R U . . .
H12B H 0.821478 0.130551 0.231116 0.040 Uiso 1 1 calc R U . . .
H12C H 0.872402 0.475748 0.241839 0.040 Uiso 1 1 calc R U . . .
N1 N 0.4908(2) 1.1165(10) 0.6006(3) 0.0171(8) Uani 1 1 d . . . . .
N2 N 0.76094(19) 0.3662(9) 0.4521(3) 0.0155(7) Uani 1 1 d . . . . .
C8 C 0.7954(2) 0.3696(11) 0.3444(3) 0.0169(8) Uani 1 1 d . . . . .
C4 C 0.3713(2) 1.3650(12) 0.6365(3) 0.0192(9) Uani 1 1 d . . . . .
H4 H 0.325126 1.489166 0.627205 0.023 Uiso 1 1 calc R U . . .
C7 C 0.7461(4) 0.4510(11) 0.3931(4) 0.0175(11) Uani 1 1 d . . . . .
H7 H 0.699609 0.573020 0.383971 0.021 Uiso 1 1 calc R U . . .
C9 C 0.8644(2) 0.1936(11) 0.3566(3) 0.0194(9) Uani 1 1 d . . . . .
H9 H 0.899646 0.138190 0.324149 0.023 Uiso 1 1 calc R U . . .
C5 C 0.4243(2) 1.2944(11) 0.5900(3) 0.0173(8) Uani 1 1 d . . . . .
H5 H 0.413646 1.373735 0.548915 0.021 Uiso 1 1 calc R U . . .
C1 C 0.5056(3) 1.0129(10) 0.6584(3) 0.0148(11) Uani 1 1 d . . . . .
H1 H 0.552490 0.891183 0.666515 0.018 Uiso 1 1 calc R U . . .
C11 C 0.8268(2) 0.1898(11) 0.4644(3) 0.0178(8) Uani 1 1 d . . . . .
H11 H 0.837486 0.123453 0.506166 0.021 Uiso 1 1 calc R U . . .
C2 C 0.4545(3) 1.0768(13) 0.7081(3) 0.0158(9) Uani 1 1 d . . . . .
C10 C 0.8796(3) 0.1019(13) 0.4184(3) 0.0201(9) Uani 1 1 d . . . . .
H10 H 0.925741 -0.019822 0.428735 0.024 Uiso 1 1 calc R U . . .
C3 C 0.3860(3) 1.2532(11) 0.6969(3) 0.0199(9) Uani 1 1 d . . . . .
H3 H 0.350137 1.296583 0.729504 0.024 Uiso 1 1 calc R U . . .
C6 C 0.4286(3) 1.0148(12) 0.8163(3) 0.0250(13) Uani 1 1 d . . . . .
H6A H 0.377264 0.916911 0.808033 0.037 Uiso 1 1 calc R U . . .
H6B H 0.424411 1.268556 0.822646 0.037 Uiso 1 1 calc R U . . .
H6C H 0.450332 0.905575 0.853698 0.037 Uiso 1 1 calc R U . . .

loop_
_atom_site_aniso_label
_atom_site_aniso_U_11
_atom_site_aniso_U_22
_atom_site_aniso_U_33
_atom_site_aniso_U_23
_atom_site_aniso_U_13
_atom_site_aniso_U_12
Cu1 0.0232(6) 0.0229(5) 0.0155(7) -0.0016(3) 0.0023(4) 0.0030(2)
Cu2 0.0233(6) 0.0220(4) 0.0163(8) -0.0017(3) 0.0010(4) 0.0034(2)
Cl2 0.0166(7) 0.0156(5) 0.0152(9) -0.0005(7) -0.0019(4) 0.0004(3)
Cl1 0.0167(7) 0.0155(5) 0.0149(9) -0.0009(6) -0.0008(4) 0.0008(3)
O2 0.0230(18) 0.0267(18) 0.013(2) 0.0006(13) 0.0009(16) 0.0045(12)
O1 0.0189(17) 0.0285(16) 0.015(2) 0.0040(16) 0.0018(16) -0.0003(13)
C12 0.037(3) 0.027(3) 0.015(3) -0.005(2) 0.009(2) 0.006(2)
N1 0.0183(18) 0.0149(17) 0.0183(19) 0.0009(16) -0.0001(15) -0.0024(14)
N2 0.0168(16) 0.0131(16) 0.0166(18) -0.0021(16) -0.0003(15) -0.0025(13)
C8 0.0178(18) 0.017(2) 0.015(2) -0.0029(19) 0.0005(17) -0.0048(18)
C4 0.0156(19) 0.018(2) 0.024(2) -0.0031(19) 0.0003(18) -0.0014(16)
C7 0.016(2) 0.0178(19) 0.019(3) -0.002(2) -0.003(2) 0.0019(18)
C9 0.0160(19) 0.020(2) 0.023(2) -0.0028(19) 0.0018(18) -0.0014(16)
C5 0.0171(18) 0.0163(17) 0.019(2) 0.0009(18) -0.0049(17) -0.0015(16)
C1 0.014(2) 0.017(2) 0.013(3) 0.0013(15) 0.001(2) -0.0011(14)
C11 0.0152(17) 0.0171(18) 0.021(2) 0.0007(18) -0.0005(17) -0.0007(15)
C2 0.0177(19) 0.0154(18) 0.014(2) 0.0013(18) -0.0020(17) -0.0041(17)
C10 0.016(2) 0.021(2) 0.023(3) 0.001(2) -0.0015(18) -0.0013(17)
C3 0.0147(19) 0.021(2) 0.024(2) -0.0042(18) 0.0037(17) -0.0038(16)
C6 0.030(3) 0.031(3) 0.014(3) 0.0035(19) 0.006(2) -0.0015(18)

loop_
_atom_type_symbol
_atom_type_description
_atom_type_scat_dispersion_real
_atom_type_scat_dispersion_imag
_atom_type_scat_source
C C 0.0181 0.0091 'International Tables Vol C Tables 4.2.6.8 and 6.1.1.4'
H H 0.0000 0.0000 'International Tables Vol C Tables 4.2.6.8 and 6.1.1.4'
Cl Cl 0.3639 0.7018 'International Tables Vol C Tables 4.2.6.8 and 6.1.1.4'
Cu Cu -1.9646 0.5888 'International Tables Vol C Tables 4.2.6.8 and 6.1.1.4'
N N 0.0311 0.0180 'International Tables Vol C Tables 4.2.6.8 and 6.1.1.4'
O O 0.0492 0.0322 'International Tables Vol C Tables 4.2.6.8 and 6.1.1.4'

loop_
_geom_angle_atom_site_label_1
_geom_angle_atom_site_label_2
_geom_angle_atom_site_label_3
_geom_angle
_geom_angle_site_symmetry_1
_geom_angle_site_symmetry_3
_geom_angle_publ_flag
Cu2 Cu1 Cu2 82.17(2) 1_565 . ?
Cl2 Cu1 Cu2 49.01(4) . . ?
Cl2 Cu1 Cu2 53.55(4) . 1_565 ?
Cl1 Cu1 Cu2 55.62(4) . . ?
Cl1 Cu1 Cu2 118.99(4) . 1_565 ?
Cl1 Cu1 Cu2 121.19(4) 1_565 . ?
Cl1 Cu1 Cu2 56.13(4) 1_565 1_565 ?
Cl1 Cu1 Cl2 109.68(5) 1_565 . ?
Cl1 Cu1 Cl2 104.63(4) . . ?
Cl1 Cu1 Cl1 107.88(9) . 1_565 ?
N1 Cu1 Cu2 113.26(11) . 1_565 ?
N1 Cu1 Cu2 130.69(13) . . ?
N1 Cu1 Cl2 101.50(15) . . ?
N1 Cu1 Cl1 127.47(12) . . ?
N1 Cu1 Cl1 104.83(12) . 1_565 ?
Cu1 Cu2 Cu1 82.17(2) 1_545 . ?
Cl2 Cu2 Cu1 120.81(4) 1_545 . ?
Cl2 Cu2 Cu1 55.33(4) . . ?
Cl2 Cu2 Cu1 118.19(4) . 1_545 ?
Cl2 Cu2 Cu1 55.53(4) 1_545 1_545 ?
Cl2 Cu2 Cl2 107.53(9) . 1_545 ?
Cl2 Cu2 Cl1 104.64(5) . . ?
Cl2 Cu2 Cl1 108.31(5) 1_545 . ?
Cl1 Cu2 Cu1 52.78(4) . 1_545 ?
Cl1 Cu2 Cu1 49.31(3) . . ?
N2 Cu2 Cu1 111.61(10) . 1_545 ?
N2 Cu2 Cu1 132.10(13) . . ?
N2 Cu2 Cl2 130.04(11) . . ?
N2 Cu2 Cl2 103.20(12) . 1_545 ?
N2 Cu2 Cl1 101.77(15) . . ?
Cu2 Cl2 Cu1 75.66(6) . . ?
Cu2 Cl2 Cu1 70.92(5) 1_565 . ?
Cu2 Cl2 Cu2 107.53(9) . 1_565 ?
Cu1 Cl1 Cu1 107.88(9) . 1_545 ?
Cu1 Cl1 Cu2 75.07(5) . . ?
Cu1 Cl1 Cu2 71.08(5) 1_545 . ?
C8 O2 C12 116.6(4) . . ?
C2 O1 C6 116.5(4) . . ?
O2 C12 H12A 109.5 . . ?
O2 C12 H12B 109.5 . . ?
O2 C12 H12C 109.5 . . ?
H12A C12 H12B 109.5 . . ?
H12A C12 H12C 109.5 . . ?
H12B C12 H12C 109.5 . . ?
C5 N1 Cu1 120.6(3) . . ?
C1 N1 Cu1 121.3(3) . . ?
C1 N1 C5 118.1(4) . . ?
C7 N2 Cu2 122.1(3) . . ?
C7 N2 C11 118.0(4) . . ?
C11 N2 Cu2 119.9(3) . . ?
O2 C8 C7 115.4(5) . . ?
O2 C8 C9 125.0(4) . . ?
C7 C8 C9 119.6(5) . . ?
C5 C4 H4 120.2 . . ?
C5 C4 C3 119.6(4) . . ?
C3 C4 H4 120.2 . . ?
N2 C7 C8 123.1(5) . . ?
N2 C7 H7 118.5 . . ?
C8 C7 H7 118.5 . . ?
C8 C9 H9 121.3 . . ?
C8 C9 C10 117.4(4) . . ?
C10 C9 H9 121.3 . . ?
N1 C5 C4 122.5(4) . . ?
N1 C5 H5 118.7 . . ?
C4 C5 H5 118.7 . . ?
N1 C1 H1 118.8 . . ?
N1 C1 C2 122.4(5) . . ?
C2 C1 H1 118.8 . . ?
N2 C11 H11 118.8 . . ?
N2 C11 C10 122.4(4) . . ?
C10 C11 H11 118.8 . . ?
O1 C2 C1 115.0(5) . . ?
O1 C2 C3 125.7(4) . . ?
C3 C2 C1 119.3(5) . . ?
C9 C10 H10 120.2 . . ?
C11 C10 C9 119.5(4) . . ?
C11 C10 H10 120.2 . . ?
C4 C3 H3 121.0 . . ?
C2 C3 C4 117.9(4) . . ?
C2 C3 H3 121.0 . . ?
O1 C6 H6A 109.5 . . ?
O1 C6 H6B 109.5 . . ?
O1 C6 H6C 109.5 . . ?
H6A C6 H6B 109.5 . . ?
H6A C6 H6C 109.5 . . ?
H6B C6 H6C 109.5 . . ?

loop_
_geom_bond_atom_site_label_1
_geom_bond_atom_site_label_2
_geom_bond_distance
_geom_bond_site_symmetry_2
_geom_bond_publ_flag
Cu1 Cu2 2.8610(9) 1_565 ?
Cu1 Cu2 2.9400(8) . ?
Cu1 Cl2 2.4958(17) . ?
Cu1 Cl1 2.4085(17) 1_565 ?
Cu1 Cl1 2.3073(16) . ?
Cu1 N1 2.002(5) . ?
Cu2 Cl2 2.4349(16) 1_545 ?
Cu2 Cl2 2.2908(17) . ?
Cu2 Cl1 2.5114(17) . ?
Cu2 N2 1.998(5) . ?
O2 C12 1.436(7) . ?
O2 C8 1.370(7) . ?
O1 C2 1.371(7) . ?
O1 C6 1.425(8) . ?
C12 H12A 0.9800 . ?
C12 H12B 0.9800 . ?
C12 H12C 0.9800 . ?
N1 C5 1.355(6) . ?
N1 C1 1.328(8) . ?
N2 C7 1.333(8) . ?
N2 C11 1.350(5) . ?
C8 C7 1.383(8) . ?
C8 C9 1.393(6) . ?
C4 H4 0.9500 . ?
C4 C5 1.382(7) . ?
C4 C3 1.389(7) . ?
C7 H7 0.9500 . ?
C9 H9 0.9500 . ?
C9 C10 1.397(7) . ?
C5 H5 0.9500 . ?
C1 H1 0.9500 . ?
C1 C2 1.407(8) . ?
C11 H11 0.9500 . ?
C11 C10 1.387(7) . ?
C2 C3 1.384(7) . ?
C10 H10 0.9500 . ?
C3 H3 0.9500 . ?
C6 H6A 0.9800 . ?
C6 H6B 0.9800 . ?
C6 H6C 0.9800 . ?

loop_
_geom_torsion_atom_site_label_1
_geom_torsion_atom_site_label_2
_geom_torsion_atom_site_label_3
_geom_torsion_atom_site_label_4
_geom_torsion
_geom_torsion_site_symmetry_1
_geom_torsion_site_symmetry_2
_geom_torsion_site_symmetry_3
_geom_torsion_site_symmetry_4
_geom_torsion_publ_flag
Cu1 N1 C5 C4 177.8(3) . . . . ?
Cu1 N1 C1 C2 -178.1(3) . . . . ?
Cu2 N2 C7 C8 179.3(3) . . . . ?
Cu2 N2 C11 C10 -178.6(3) . . . . ?
O2 C8 C7 N2 -179.0(4) . . . . ?
O2 C8 C9 C10 179.3(4) . . . . ?
O1 C2 C3 C4 -179.6(4) . . . . ?
C12 O2 C8 C7 -177.2(4) . . . . ?
C12 O2 C8 C9 4.6(7) . . . . ?
N1 C1 C2 O1 178.9(4) . . . . ?
N1 C1 C2 C3 0.1(7) . . . . ?
N2 C11 C10 C9 -0.8(7) . . . . ?
C8 C9 C10 C11 -0.5(6) . . . . ?
C7 N2 C11 C10 1.3(6) . . . . ?
C7 C8 C9 C10 1.1(6) . . . . ?
C9 C8 C7 N2 -0.6(7) . . . . ?
C5 N1 C1 C2 1.0(6) . . . . ?
C5 C4 C3 C2 0.7(7) . . . . ?
C1 N1 C5 C4 -1.3(6) . . . . ?
C1 C2 C3 C4 -1.0(7) . . . . ?
C11 N2 C7 C8 -0.6(6) . . . . ?
C3 C4 C5 N1 0.4(7) . . . . ?
C6 O1 C2 C1 178.4(4) . . . . ?
C6 O1 C2 C3 -3.0(7) . . . . ?

loop_
_twin_individual_id
_twin_individual_mass_fraction_refined
1 0.53(4)
2 0.47(4)
